data_4322785
loop_
_publ_author_name
'Karl Weis'
'Michael Rombach'
'Heinrich Vahrenkamp'

_publ_section_title
;
 Attachment of Sugar Phosphates and Nucleotide Derivatives to
 Pyrazolylborate-Zinc Units
;
_journal_name_full 'Inorganic Chemistry'
_journal_page_first 2470
_journal_page_last 2475
_journal_paper_doi 10.1021/ic971403b
_journal_volume 37
_journal_year 1998
_chemical_formula_sum 'C49 H58 B N12 O11 P Zn'
_chemical_formula_weight 1098.22
_chemical_name_common TpMePyrMeZn-ribosyl-phosphate
_chemical_name_systematic
; 
Hydrotris(5-methyl-3-3'-(4-methyl)-pyridyl-pyrazol-1-yl)borato
-zink[(2,3-isopropyliden-5-methyl-ribosyl)-p-nitrophenyl)]-phosphate
;
_space_group_IT_number 1
_symmetry_cell_setting triclinic
_symmetry_space_group_name_Hall 'P 1'
_symmetry_space_group_name_H-M 'P 1'
_atom_sites_solution_hydrogens geom
_atom_sites_solution_primary direct
_atom_sites_solution_secondary difmap
_audit_creation_method SHELXL-97
_cell_angle_alpha 84.10(3)
_cell_angle_beta 88.37(3)
_cell_angle_gamma 62.43(3)
_cell_formula_units_Z 2
_cell_length_a 13.106(4)
_cell_length_b 13.676(5)
_cell_length_c 17.021(6)
_cell_measurement_temperature 200(2)
_cell_volume 2689.4(18)
_computing_publication_material 'SHELXL-97 (Sheldrick, 1997)'
_computing_structure_refinement 'SHELXL-97 (Sheldrick, 1997)'
_computing_structure_solution 'SHELXS-97 (Sheldrick, 1990)'
_diffrn_ambient_temperature 293(2)
_diffrn_measured_fraction_theta_full 0.999
_diffrn_measured_fraction_theta_max 0.999
_diffrn_measurement_device_type NONIUS-TURBO-CAD4
_diffrn_measurement_method Omega-2Theta
_diffrn_radiation_monochromator graphite
_diffrn_radiation_source 'fine-focus sealed tube'
_diffrn_radiation_type MoK\a
_diffrn_radiation_wavelength 0.71073
_diffrn_reflns_av_R_equivalents 0.0826
_diffrn_reflns_av_sigmaI/netI 0.0649
_diffrn_reflns_limit_h_max 16
_diffrn_reflns_limit_h_min -14
_diffrn_reflns_limit_k_max 16
_diffrn_reflns_limit_k_min 0
_diffrn_reflns_limit_l_max 20
_diffrn_reflns_limit_l_min -20
_diffrn_reflns_number 10966
_diffrn_reflns_theta_full 25.97
_diffrn_reflns_theta_max 25.97
_diffrn_reflns_theta_min 2.80
_diffrn_standards_decay_% 10%
_diffrn_standards_interval_count 'OCR every 200 refl.'
_diffrn_standards_interval_time 'ICR every 1800s'
_diffrn_standards_number 2
_exptl_absorpt_coefficient_mu 0.555
_exptl_absorpt_correction_type none
_exptl_crystal_colour colourless
_exptl_crystal_density_diffrn 1.356
_exptl_crystal_density_method 'not measured'
_exptl_crystal_description 'crystalised from acetonitrile'
_exptl_crystal_F_000 1148
_exptl_crystal_size_max 0.4
_exptl_crystal_size_mid 0.4
_exptl_crystal_size_min 0.3
_refine_diff_density_max 0.575
_refine_diff_density_min -0.456
_refine_diff_density_rms 0.078
_refine_ls_abs_structure_details 'Flack H D (1983), Acta Cryst. A39, 876-881'
_refine_ls_abs_structure_Flack 0.00(2)
_refine_ls_extinction_method none
_refine_ls_goodness_of_fit_ref 1.073
_refine_ls_hydrogen_treatment mixed
_refine_ls_matrix_type full
_refine_ls_number_parameters 1321
_refine_ls_number_reflns 10964
_refine_ls_number_restraints 3
_refine_ls_restrained_S_all 1.073
_refine_ls_R_factor_all 0.1056
_refine_ls_R_factor_gt 0.0493
_refine_ls_shift/su_max 2.680
_refine_ls_shift/su_mean 0.108
_refine_ls_structure_factor_coef Fsqd
_refine_ls_weighting_details 'w=1/[\s^2^(Fo^2^)+(0.0644P)^2^+3.1217P] where P=(Fo^2^+2Fc^2^)/3'
_refine_ls_weighting_scheme calc
_refine_ls_wR_factor_gt 0.1176
_refine_ls_wR_factor_ref 0.1443
_reflns_number_gt 7681
_reflns_number_total 10964
_reflns_threshold_expression >2sigma(I)
_cod_data_source_file ic971403b_3.cif
_cod_data_source_block mr4
_cod_depositor_comments
;
The following automatic conversions were performed:

'_exptl_absorpt_correction_type' value 'None' changed to 'none'
according to the built-in table from CIF Core dictionary named
'cif_core.dic' version 2.4.1 from 2010-06-29.

'_geom_bond_publ_flag'
value 'Y' changed to 'y' according to the built-in table from CIF
Core dictionary named 'cif_core.dic' version 2.4.1 from 2010-06-29
(166 times).

'_geom_angle_publ_flag' value 'Y' changed to 'y'
according to the built-in table from CIF Core dictionary named
'cif_core.dic' version 2.4.1 from 2010-06-29 (258 times).

Automatic conversion script
Id: cif_fix_values 1673 2011-04-08 12:14:43Z adriana 

The following automatic conversions were performed:

'_symmetry_cell_setting' tag value 'triclnic' was replaced with
'triclinic' value as specified in the replacement file
'/home/robertas/cod-tools/perl-scripts/inputs/replacement_values.lst'.

Automatic conversion script
Id: cif_fix_values 3143 2015-03-26 13:38:13Z robertas 

The following automatic conversions were performed:

'_refine_ls_weighting_scheme' value 'calc
w=1/[\s^2^(Fo^2^)+(0.0644P)^2^+3.1217P] where P=(Fo^2^+2Fc^2^)/3' was
changed to 'calc'. New tag '_refine_ls_weighting_details' was
created. The value of the new tag was set to
'w=1/[\s^2^(Fo^2^)+(0.0644P)^2^+3.1217P] where P=(Fo^2^+2Fc^2^)/3'.

Automatic conversion script
Id: cif_fix_values 3143 2015-03-26 13:38:13Z robertas 

The following automatic conversions were performed:

'_atom_sites_solution_primary' value 'direct method' was changed to
'direct'.

Automatic conversion script
Id: cif_fix_values 6452 2018-10-05 10:23:21Z andrius 
;
_cod_original_cell_volume 2689.4(16)
_cod_database_code 4322785

loop_
_symmetry_equiv_pos_as_xyz
'x, y, z'

loop_
_atom_site_label
_atom_site_type_symbol
_atom_site_fract_x
_atom_site_fract_y
_atom_site_fract_z
_atom_site_U_iso_or_equiv
_atom_site_adp_type
_atom_site_occupancy
_atom_site_calc_flag
_atom_site_refinement_flags
_atom_site_disorder_assembly
_atom_site_disorder_group
Zn1 Zn 1.42249(8) 0.44438(8) 1.47587(6) 0.0259(3) Uani 1 d . . .
Zn2 Zn 0.79986(8) 0.26874(8) 0.97587(6) 0.0245(3) Uani 1 d . . .
P1 P 1.4694(3) 0.1900(3) 1.5073(2) 0.0284(8) Uani 1 d . . .
P2 P 0.7504(3) 0.5242(3) 0.9444(2) 0.0266(8) Uani 1 d . . .
O1 O 1.3994(7) 0.3108(7) 1.4856(5) 0.032(2) Uani 1 d . . .
O2 O 1.5920(6) 0.3390(7) 1.5156(5) 0.032(2) Uani 1 d . . .
H1OB H 1.6112 0.3631 1.5614 0.039 Uiso 1 d R . .
H1OA H 1.5847 0.2437 1.5329 0.039 Uiso 1 d R . .
O3 O 1.4931(8) 0.1384(7) 1.4247(5) 0.034(2) Uani 1 d . . .
O4 O 1.3940(8) 0.1413(7) 1.5548(6) 0.043(3) Uani 1 d . . .
O5 O 1.5781(8) 0.1488(7) 1.5500(6) 0.041(2) Uani 1 d . . .
O6 O 1.8011(9) -0.3709(9) 1.4122(7) 0.053(3) Uani 1 d . . .
O7 O 1.8056(10) -0.3108(10) 1.2911(8) 0.063(3) Uani 1 d . . .
O8 O 1.0976(6) 0.2873(7) 1.6150(5) 0.079(3) Uani 1 d . . .
O9 O 1.2672(8) 0.1235(9) 1.7559(5) 0.067(3) Uani 1 d . . .
O10 O 1.0818(8) 0.1603(8) 1.7648(6) 0.045(3) Uani 1 d . . .
O11 O 1.0358(9) 0.1774(14) 1.5577(5) 0.146(6) Uani 1 d . . .
O12 O 0.8239(7) 0.4031(7) 0.9680(5) 0.030(2) Uani 1 d . . .
O13 O 0.6299(7) 0.3695(6) 0.9356(5) 0.032(2) Uani 1 d . . .
H2OB H 0.5759 0.3738 0.9761 0.039 Uiso 1 d R . .
H2OA H 0.6333 0.4662 0.9193 0.039 Uiso 1 d R . .
O14 O 0.7340(8) 0.5770(7) 1.0277(6) 0.036(2) Uani 1 d . . .
O15 O 0.8208(8) 0.5698(7) 0.8923(5) 0.035(2) Uani 1 d . . .
O16 O 0.6372(8) 0.5632(7) 0.9037(6) 0.035(2) Uani 1 d . . .
O17 O 0.4155(10) 1.0874(9) 1.0347(8) 0.062(3) Uani 1 d . . .
O18 O 0.4183(8) 1.0263(9) 1.1581(6) 0.052(3) Uani 1 d . . .
O19 O 1.0801(5) 0.6025(5) 0.8610(4) 0.0438(14) Uani 1 d . . .
O20 O 0.9472(8) 0.6456(7) 0.7020(6) 0.063(3) Uani 1 d . . .
O21 O 1.1377(9) 0.5531(11) 0.6860(7) 0.066(4) Uani 1 d . . .
O22 O 1.2129(6) 0.4150(5) 0.8747(4) 0.0515(16) Uani 1 d . . .
N1 N 1.3692(9) 0.5526(9) 1.5634(7) 0.032(3) Uani 1 d . . .
N2 N 1.4777(9) 0.5392(8) 1.4017(7) 0.031(3) Uani 1 d . . .
N3 N 1.2597(9) 0.5413(9) 1.4093(6) 0.024(2) Uani 1 d . . .
N4 N 1.3223(9) 0.6618(8) 1.5350(6) 0.029(3) Uani 1 d . . .
N5 N 1.4151(8) 0.6522(8) 1.4026(7) 0.029(3) Uani 1 d . . .
N6 N 1.2215(9) 0.6543(8) 1.4147(6) 0.030(3) Uani 1 d . . .
N7 N 1.5196(9) 0.3403(10) 1.8180(6) 0.034(3) Uani 1 d . . .
N8 N 1.6977(9) 0.2313(9) 1.3013(7) 0.028(2) Uani 1 d . . .
N9 N 1.0893(10) 0.3157(10) 1.3418(8) 0.043(3) Uani 1 d . . .
N10 N 1.7753(10) -0.2974(11) 1.3616(9) 0.048(4) Uani 1 d . . .
N11 N 0.9629(9) 0.1714(9) 1.0409(7) 0.031(3) Uani 1 d . . .
N12 N 0.8537(9) 0.1674(8) 0.8890(6) 0.023(2) Uani 1 d . . .
N13 N 0.7444(9) 0.1746(9) 1.0519(6) 0.025(2) Uani 1 d . . .
N14 N 1.0027(9) 0.0610(8) 1.0380(6) 0.028(3) Uani 1 d . . .
N15 N 0.9017(9) 0.0549(9) 0.9151(6) 0.033(3) Uani 1 d . . .
N16 N 0.8122(9) 0.0629(9) 1.0494(6) 0.030(3) Uani 1 d . . .
N17 N 1.1338(9) 0.4015(10) 1.1112(7) 0.033(3) Uani 1 d . . .
N18 N 0.7008(9) 0.3710(9) 0.6344(7) 0.030(3) Uani 1 d . . .
N19 N 0.3783(11) 0.4220(11) 1.1576(8) 0.057(4) Uani 1 d . . .
N20 N 0.4460(10) 1.0102(10) 1.0909(8) 0.041(3) Uani 1 d . . .
N21 N 0.5177(15) 0.8442(15) 0.6368(10) 0.083(5) Uani 1 d . . .
N22 N 0.3006(14) 0.7146(12) 0.8542(8) 0.072(4) Uani 1 d . . .
N23 N 1.9381(17) -0.0041(15) 1.5954(12) 0.092(5) Uani 1 d . . .
N24 N 0.7018(16) -0.1167(13) 0.8186(11) 0.091(6) Uani 1 d . . .
B1 B 1.3019(14) 0.6944(13) 1.4477(10) 0.037(4) Uani 1 d . . .
H1 H 1.2640 0.7755 1.4394 0.045 Uiso 1 d R . .
B2 B 0.9268(12) 0.0136(11) 1.0041(8) 0.021(3) Uani 1 d . . .
H2 H 0.9658 -0.0676 1.0122 0.025 Uiso 1 d R . .
C1 C 1.3102(12) 0.7202(11) 1.5969(9) 0.032(3) Uani 1 d . . .
C2 C 1.3467(12) 0.6509(11) 1.6620(8) 0.034(3) Uani 1 d . . .
H2A H 1.3474 0.6685 1.7133 0.041 Uiso 1 d R . .
C3 C 1.3830(10) 0.5441(10) 1.6400(8) 0.027(3) Uani 1 d . . .
C4 C 1.2637(10) 0.8462(10) 1.5844(7) 0.043(3) Uiso 1 d . . .
H4A H 1.2479 0.8704 1.5291 0.065 Uiso 1 d R . .
H4B H 1.3205 0.8650 1.6026 0.065 Uiso 1 d R . .
H4C H 1.1943 0.8820 1.6133 0.065 Uiso 1 d R . .
C5 C 1.4273(10) 0.4417(10) 1.6938(8) 0.026(3) Uani 1 d . . .
C6 C 1.4841(10) 0.4293(12) 1.7647(8) 0.036(4) Uani 1 d . . .
H6 H 1.4992 0.4865 1.7763 0.044 Uiso 1 d R . .
C7 C 1.5040(12) 0.2540(11) 1.8032(9) 0.034(3) Uani 1 d . . .
C8 C 1.4475(12) 0.2585(11) 1.7340(8) 0.038(3) Uani 1 d . . .
H8 H 1.4351 0.1995 1.7232 0.045 Uiso 1 d R . .
C9 C 1.4097(11) 0.3522(10) 1.6785(7) 0.029(3) Uani 1 d . . .
H9 H 1.3736 0.3557 1.6313 0.035 Uiso 1 d R . .
C10 C 1.5476(12) 0.1564(12) 1.8644(9) 0.048(4) Uani 1 d . . .
H10A H 1.5833 0.1711 1.9070 0.072 Uiso 1 d R . .
H10B H 1.6026 0.0910 1.8422 0.072 Uiso 1 d R . .
H10C H 1.4839 0.1453 1.8841 0.072 Uiso 1 d R . .
C11 C 1.4660(11) 0.7034(11) 1.3585(9) 0.036(3) Uani 1 d . . .
C12 C 1.5671(11) 0.6245(12) 1.3306(7) 0.037(3) Uani 1 d . . .
H12 H 1.6198 0.6374 1.2993 0.044 Uiso 1 d R . .
C13 C 1.5720(11) 0.5234(11) 1.3562(8) 0.029(3) Uani 1 d . . .
C14 C 1.4193(12) 0.8270(11) 1.3492(9) 0.049(4) Uiso 1 d . . .
H14A H 1.3472 0.8623 1.3753 0.073 Uiso 1 d R . .
H14B H 1.4081 0.8516 1.2937 0.073 Uiso 1 d R . .
H14C H 1.4737 0.8461 1.3710 0.073 Uiso 1 d R . .
C15 C 1.6570(11) 0.4117(11) 1.3364(7) 0.029(3) Uani 1 d . . .
C16 C 1.6295(11) 0.3290(12) 1.3249(8) 0.038(4) Uani 1 d . . .
H16 H 1.5537 0.3439 1.3343 0.046 Uiso 1 d R . .
C17 C 1.8062(10) 0.2128(12) 1.2826(8) 0.034(3) Uani 1 d . . .
C18 C 1.8417(10) 0.2907(12) 1.2945(8) 0.039(4) Uani 1 d . . .
H18 H 1.9178 0.2731 1.2833 0.047 Uiso 1 d R . .
C19 C 1.7713(11) 0.3890(11) 1.3203(8) 0.034(3) Uani 1 d . . .
H19 H 1.7988 0.4389 1.3284 0.041 Uiso 1 d R . .
C20 C 1.8796(13) 0.1059(13) 1.2513(9) 0.060(5) Uani 1 d . . .
H20A H 1.8365 0.0654 1.2489 0.089 Uiso 1 d R . .
H20B H 1.9451 0.0643 1.2862 0.089 Uiso 1 d R . .
H20C H 1.9051 0.1178 1.1994 0.089 Uiso 1 d R . .
C21 C 1.1147(12) 0.7113(10) 1.3851(7) 0.030(3) Uani 1 d . . .
C22 C 1.0824(12) 0.6378(12) 1.3604(8) 0.040(4) Uani 1 d . . .
H22 H 1.0126 0.6548 1.3363 0.048 Uiso 1 d R . .
C23 C 1.1744(11) 0.5324(11) 1.3770(6) 0.025(3) Uani 1 d . . .
C24 C 1.0512(12) 0.8371(11) 1.3736(8) 0.052(4) Uiso 1 d . . .
H24A H 1.0970 0.8649 1.3971 0.079 Uiso 1 d R . .
H24B H 0.9809 0.8578 1.4019 0.079 Uiso 1 d R . .
H24C H 1.0336 0.8680 1.3195 0.079 Uiso 1 d R . .
C25 C 1.1838(11) 0.4277(11) 1.3554(8) 0.030(3) Uani 1 d . . .
C26 C 1.0865(11) 0.4091(11) 1.3598(8) 0.033(3) Uani 1 d . . .
H26 H 1.0177 0.4645 1.3765 0.040 Uiso 1 d R . .
C27 C 1.1868(12) 0.2337(12) 1.3156(9) 0.039(4) Uani 1 d . . .
C28 C 1.2857(10) 0.2511(12) 1.3081(8) 0.038(4) Uani 1 d . . .
H28 H 1.3537 0.1968 1.2896 0.045 Uiso 1 d R . .
C29 C 1.2837(11) 0.3440(12) 1.3280(7) 0.035(3) Uani 1 d . . .
H29 H 1.3495 0.3535 1.3229 0.041 Uiso 1 d R . .
C30 C 1.1837(9) 0.1321(9) 1.3007(8) 0.044(4) Uani 1 d . . .
H30A H 1.1075 0.1410 1.3104 0.066 Uiso 1 d R . .
H30B H 1.2377 0.0716 1.3358 0.066 Uiso 1 d R . .
H30C H 1.2031 0.1167 1.2470 0.066 Uiso 1 d R . .
C31 C 1.5659(12) 0.0292(11) 1.4122(8) 0.032(3) Uani 1 d . . .
C32 C 1.5799(12) -0.0584(9) 1.4675(8) 0.036(4) Uani 1 d . . .
H32 H 1.5425 -0.0455 1.5155 0.043 Uiso 1 d R . .
C33 C 1.6467(12) -0.1618(12) 1.4517(8) 0.043(4) Uani 1 d . . .
H33 H 1.6572 -0.2212 1.4883 0.052 Uiso 1 d R . .
C34 C 1.7066(12) -0.1845(11) 1.3799(9) 0.036(3) Uani 1 d . . .
C35 C 1.6890(12) -0.0954(11) 1.3235(8) 0.039(4) Uani 1 d . . .
H35 H 1.7265 -0.1083 1.2755 0.047 Uiso 1 d R . .
C36 C 1.6191(14) 0.0108(13) 1.3413(9) 0.050(4) Uani 1 d . . .
H36 H 1.6086 0.0701 1.3047 0.060 Uiso 1 d R . .
C37 C 1.2708(12) 0.1909(12) 1.5420(8) 0.042(3) Uani 1 d . . .
H37A H 1.2501 0.1389 1.5211 0.051 Uiso 1 d R . .
H37B H 1.2429 0.2577 1.5054 0.051 Uiso 1 d R . .
C38 C 1.2185(7) 0.2173(7) 1.6231(5) 0.041(2) Uani 1 d . . .
H38 H 1.2535 0.2567 1.6475 0.049 Uiso 1 d R . .
C39 C 1.2324(10) 0.1187(10) 1.6792(7) 0.046(3) Uani 1 d . . .
H39 H 1.2854 0.0490 1.6581 0.055 Uiso 1 d R . .
C40 C 1.1117(9) 0.1288(9) 1.6880(6) 0.053(3) Uani 1 d . . .
H40 H 1.1106 0.0592 1.6806 0.064 Uiso 1 d R . .
C41 C 1.0394(15) 0.2197(16) 1.6271(9) 0.069(5) Uani 1 d . . .
H41 H 0.9616 0.2626 1.6465 0.083 Uiso 1 d R . .
C42 C 1.1849(14) 0.1185(14) 1.8092(9) 0.048(4) Uani 1 d . . .
C43 C 1.167(2) 0.1948(17) 1.8712(10) 0.100(7) Uani 1 d . . .
H43A H 1.1112 0.1919 1.9082 0.150 Uiso 1 d R . .
H43B H 1.1398 0.2694 1.8473 0.150 Uiso 1 d R . .
H43C H 1.2388 0.1711 1.8984 0.150 Uiso 1 d R . .
C44 C 1.2157(17) 0.0023(15) 1.8469(12) 0.092(6) Uani 1 d . . .
H44A H 1.1563 0.0065 1.8829 0.138 Uiso 1 d R . .
H44B H 1.2882 -0.0297 1.8751 0.138 Uiso 1 d R . .
H44C H 1.2202 -0.0431 1.8062 0.138 Uiso 1 d R . .
C45 C 0.961(2) 0.254(3) 1.5014(12) 0.25(2) Uani 1 d . . .
H45A H 0.9634 0.2191 1.4549 0.369 Uiso 1 d R . .
H45B H 0.9830 0.3117 1.4885 0.369 Uiso 1 d R . .
H45C H 0.8839 0.2862 1.5211 0.369 Uiso 1 d R . .
C46 C 1.1142(11) 0.0028(12) 1.0690(9) 0.040(4) Uani 1 d . . .
C47 C 1.1448(11) 0.0791(11) 1.0928(8) 0.032(3) Uani 1 d . . .
H47 H 1.2153 0.0651 1.1142 0.038 Uiso 1 d R . .
C48 C 1.0488(11) 0.1814(11) 1.0769(8) 0.030(3) Uani 1 d . . .
C49 C 1.1829(11) -0.1190(10) 1.0634(8) 0.041(3) Uiso 1 d . . .
H49A H 1.1351 -0.1476 1.0439 0.061 Uiso 1 d R . .
H49B H 1.2077 -0.1507 1.1167 0.061 Uiso 1 d R . .
H49C H 1.2490 -0.1377 1.0307 0.061 Uiso 1 d R . .
C50 C 1.0383(10) 0.2891(10) 1.0953(7) 0.026(3) Uani 1 d . . .
C51 C 1.1303(12) 0.3101(12) 1.0914(8) 0.038(4) Uani 1 d . . .
H51 H 1.1981 0.2553 1.0730 0.046 Uiso 1 d R . .
C52 C 1.0361(11) 0.4771(10) 1.1371(7) 0.027(3) Uani 1 d . . .
C53 C 0.9389(11) 0.4668(9) 1.1472(8) 0.032(3) Uani 1 d . . .
H53 H 0.8747 0.5212 1.1693 0.039 Uiso 1 d R . .
C54 C 0.9376(10) 0.3703(10) 1.1244(8) 0.031(3) Uani 1 d . . .
H54 H 0.8711 0.3620 1.1287 0.037 Uiso 1 d R . .
C55 C 1.0339(13) 0.5865(11) 1.1583(8) 0.050(4) Uani 1 d . . .
H55A H 1.1075 0.5843 1.1488 0.076 Uiso 1 d R . .
H55B H 1.0159 0.5947 1.2131 0.076 Uiso 1 d R . .
H55C H 0.9759 0.6482 1.1263 0.076 Uiso 1 d R . .
C56 C 0.9224(12) -0.0074(12) 0.8547(8) 0.035(3) Uani 1 d . . .
C57 C 0.8839(12) 0.0648(11) 0.7845(9) 0.037(3) Uani 1 d . . .
H57 H 0.8847 0.0448 0.7339 0.044 Uiso 1 d R . .
C58 C 0.8429(11) 0.1706(12) 0.8080(8) 0.028(3) Uani 1 d . . .
C59 C 0.9822(10) -0.1293(10) 0.8610(7) 0.045(3) Uiso 1 d . . .
H59A H 1.0008 -0.1562 0.9158 0.067 Uiso 1 d R . .
H59B H 1.0516 -0.1557 0.8313 0.067 Uiso 1 d R . .
H59C H 0.9323 -0.1557 0.8416 0.067 Uiso 1 d R . .
C60 C 0.7969(10) 0.2767(11) 0.7576(7) 0.028(3) Uani 1 d . . .
C61 C 0.7411(10) 0.2829(9) 0.6876(7) 0.026(3) Uani 1 d . . .
H61 H 0.7324 0.2215 0.6778 0.031 Uiso 1 d R . .
C62 C 0.7119(12) 0.4599(12) 0.6490(7) 0.039(4) Uani 1 d . . .
C63 C 0.7615(12) 0.4624(12) 0.7193(9) 0.038(3) Uani 1 d . . .
H63 H 0.7635 0.5271 0.7293 0.046 Uiso 1 d R . .
C64 C 0.8072(11) 0.3709(12) 0.7722(9) 0.040(4) Uani 1 d . . .
H64 H 0.8453 0.3714 0.8173 0.048 Uiso 1 d R . .
C65 C 0.6662(15) 0.5568(12) 0.5854(9) 0.057(5) Uani 1 d . . .
H65A H 0.6362 0.5383 0.5417 0.085 Uiso 1 d R . .
H65B H 0.7259 0.5752 0.5676 0.085 Uiso 1 d R . .
H65C H 0.6056 0.6191 0.6076 0.085 Uiso 1 d R . .
C66 C 0.7593(12) 0.0061(11) 1.0885(7) 0.032(3) Uani 1 d . . .
C67 C 0.6589(11) 0.0847(10) 1.1193(8) 0.036(3) Uani 1 d . . .
H67 H 0.6048 0.0715 1.1487 0.043 Uiso 1 d R . .
C68 C 0.6547(12) 0.1893(10) 1.0942(8) 0.032(3) Uani 1 d . . .
C69 C 0.8154(11) -0.1172(10) 1.0984(8) 0.041(3) Uiso 1 d . . .
H69A H 0.8847 -0.1449 1.0686 0.062 Uiso 1 d R . .
H69B H 0.7636 -0.1409 1.0784 0.062 Uiso 1 d R . .
H69C H 0.8338 -0.1454 1.1530 0.062 Uiso 1 d R . .
C70 C 0.5695(11) 0.2960(11) 1.1161(8) 0.028(3) Uani 1 d . . .
C71 C 0.4578(11) 0.3190(12) 1.1309(8) 0.034(3) Uani 1 d . . .
H71 H 0.4345 0.2658 1.1238 0.040 Uiso 1 d R . .
C72 C 0.4222(12) 0.4973(10) 1.1695(8) 0.034(3) Uani 1 d . . .
C73 C 0.5300(10) 0.4746(10) 1.1546(7) 0.021(3) Uani 1 d . . .
H73 H 0.5556 0.5254 1.1641 0.026 Uiso 1 d R . .
C74 C 0.6003(10) 0.3806(9) 1.1272(7) 0.024(3) Uani 1 d . . .
H74 H 0.6743 0.3688 1.1143 0.029 Uiso 1 d R . .
C75 C 0.3428(10) 0.6064(10) 1.2025(7) 0.035(3) Uani 1 d . . .
H75A H 0.2683 0.6102 1.2106 0.053 Uiso 1 d R . .
H75B H 0.3356 0.6682 1.1665 0.053 Uiso 1 d R . .
H75C H 0.3744 0.6087 1.2521 0.053 Uiso 1 d R . .
C76 C 0.6598(12) 0.6859(11) 1.0371(8) 0.030(3) Uani 1 d . . .
C77 C 0.6456(12) 0.7723(12) 0.9816(8) 0.042(4) Uani 1 d . . .
H77 H 0.6844 0.7583 0.9342 0.051 Uiso 1 d R . .
C78 C 0.5687(11) 0.8836(10) 0.9991(9) 0.037(4) Uani 1 d . . .
H78 H 0.5543 0.9436 0.9620 0.045 Uiso 1 d R . .
C79 C 0.5203(11) 0.8960(12) 1.0716(9) 0.034(3) Uani 1 d . . .
C80 C 0.5298(13) 0.8111(13) 1.1247(10) 0.046(4) Uani 1 d . . .
H80 H 0.4913 0.8248 1.1722 0.056 Uiso 1 d R . .
C81 C 0.5999(11) 0.7037(12) 1.1080(8) 0.034(3) Uani 1 d . . .
H81 H 0.6068 0.6438 1.1429 0.041 Uiso 1 d R . .
C82 C 0.9385(11) 0.5446(12) 0.9081(9) 0.038(3) Uani 1 d . . .
H82A H 0.9880 0.4653 0.9098 0.046 Uiso 1 d R . .
H82B H 0.9445 0.5686 0.9586 0.046 Uiso 1 d R . .
C83 C 0.9718(7) 0.6051(7) 0.8420(5) 0.0357(18) Uani 1 d . . .
H83 H 0.9122 0.6826 0.8354 0.043 Uiso 1 d R . .
C84 C 0.9873(10) 0.5567(10) 0.7655(7) 0.045(3) Uani 1 d . . .
H84 H 0.9515 0.5079 0.7638 0.054 Uiso 1 d R . .
C85 C 1.1185(8) 0.4978(8) 0.7521(5) 0.046(2) Uani 1 d . . .
H85 H 1.1464 0.4189 0.7466 0.055 Uiso 1 d R . .
C86 C 1.1677(12) 0.5164(13) 0.8256(9) 0.049(4) Uani 1 d . . .
H86 H 1.2297 0.5356 0.8112 0.058 Uiso 1 d R . .
C87 C 1.0316(14) 0.6173(15) 0.6428(10) 0.058(5) Uani 1 d . . .
C88 C 1.0317(16) 0.7240(16) 0.6059(12) 0.083(5) Uani 1 d . . .
H88A H 0.9602 0.7683 0.5774 0.125 Uiso 1 d R . .
H88B H 1.0944 0.7065 0.5702 0.125 Uiso 1 d R . .
H88C H 1.0392 0.7645 0.6463 0.125 Uiso 1 d R . .
C89 C 1.0192(19) 0.5513(18) 0.5822(12) 0.096(6) Uani 1 d . . .
H89A H 0.9478 0.5939 0.5532 0.143 Uiso 1 d R . .
H89B H 1.0205 0.4851 0.6085 0.143 Uiso 1 d R . .
H89C H 1.0821 0.5317 0.5465 0.143 Uiso 1 d R . .
C90 C 1.2749(10) 0.4145(10) 0.9446(7) 0.048(3) Uani 1 d . . .
H90A H 1.3018 0.3443 0.9758 0.073 Uiso 1 d R . .
H90B H 1.2246 0.4726 0.9754 0.073 Uiso 1 d R . .
H90C H 1.3394 0.4264 0.9284 0.073 Uiso 1 d R . .
C91 C 0.5190(16) 0.8139(15) 0.6994(11) 0.065(5) Uani 1 d . . .
C92 C 0.519(2) 0.772(2) 0.7821(12) 0.118(9) Uani 1 d . . .
H92A H 0.5813 0.6981 0.7932 0.177 Uiso 1 d R . .
H92B H 0.4472 0.7705 0.7915 0.177 Uiso 1 d R . .
H92C H 0.5267 0.8202 0.8158 0.177 Uiso 1 d R . .
C93 C 0.3385(10) 0.6728(9) 0.9133(8) 0.039(3) Uani 1 d . . .
C94 C 0.3891(11) 0.6150(10) 0.9885(7) 0.050(3) Uani 1 d . . .
H94A H 0.4305 0.5369 0.9833 0.076 Uiso 1 d R . .
H94B H 0.3291 0.6286 1.0261 0.076 Uiso 1 d R . .
H94C H 0.4409 0.6400 1.0065 0.076 Uiso 1 d R . .
C95 C 1.889(2) 0.042(2) 1.5384(14) 0.115(9) Uani 1 d . . .
C96 C 1.819(2) 0.081(2) 1.4614(14) 0.206(17) Uani 1 d . . .
H96A H 1.8683 0.0481 1.4186 0.309 Uiso 1 d R . .
H96B H 1.7855 0.1602 1.4520 0.309 Uiso 1 d R . .
H96C H 1.7592 0.0590 1.4652 0.309 Uiso 1 d R . .
C97 C 0.7115(13) -0.0961(12) 0.7520(12) 0.053(4) Uani 1 d . . .
C98 C 0.7297(16) -0.0753(14) 0.6701(11) 0.073(5) Uani 1 d . . .
H98A H 0.8014 -0.0727 0.6633 0.109 Uiso 1 d R . .
H98B H 0.6677 -0.0053 0.6502 0.109 Uiso 1 d R . .
H98C H 0.7306 -0.1328 0.6418 0.109 Uiso 1 d R . .

loop_
_atom_site_aniso_label
_atom_site_aniso_U_11
_atom_site_aniso_U_22
_atom_site_aniso_U_33
_atom_site_aniso_U_23
_atom_site_aniso_U_13
_atom_site_aniso_U_12
Zn1 0.0275(8) 0.0221(8) 0.0270(9) -0.0041(6) -0.0010(6) -0.0103(7)
Zn2 0.0263(8) 0.0186(7) 0.0280(9) -0.0021(6) -0.0010(6) -0.0099(6)
P1 0.0328(19) 0.0212(18) 0.029(2) -0.0022(15) 0.0028(15) -0.0106(16)
P2 0.0275(18) 0.0194(18) 0.032(2) -0.0027(15) -0.0004(15) -0.0099(15)
O1 0.031(5) 0.022(5) 0.042(6) 0.000(4) -0.014(4) -0.011(4)
O2 0.021(4) 0.047(5) 0.030(5) -0.012(4) -0.011(3) -0.014(4)
O3 0.040(5) 0.026(5) 0.022(5) 0.002(4) -0.001(4) -0.004(4)
O4 0.038(5) 0.028(5) 0.057(6) 0.004(4) 0.025(4) -0.013(4)
O5 0.044(5) 0.022(5) 0.050(6) 0.002(4) -0.021(4) -0.008(4)
O6 0.045(6) 0.027(6) 0.069(8) -0.010(5) 0.005(5) 0.000(5)
O7 0.066(8) 0.052(7) 0.066(8) -0.023(7) 0.012(7) -0.018(6)
O8 0.037(4) 0.078(6) 0.089(6) 0.024(4) 0.016(4) -0.007(4)
O9 0.052(5) 0.132(9) 0.034(4) -0.011(5) 0.011(3) -0.056(6)
O10 0.045(6) 0.046(6) 0.040(6) 0.000(5) 0.004(5) -0.019(5)
O11 0.098(7) 0.36(2) 0.037(5) -0.033(8) 0.010(5) -0.146(11)
O12 0.030(5) 0.019(5) 0.038(6) -0.004(4) 0.005(4) -0.009(4)
O13 0.041(5) 0.015(4) 0.038(5) 0.005(3) 0.008(4) -0.012(4)
O14 0.042(6) 0.023(5) 0.039(6) -0.010(4) 0.004(5) -0.012(4)
O15 0.034(5) 0.033(5) 0.038(5) -0.006(4) -0.002(4) -0.013(4)
O16 0.032(5) 0.025(5) 0.050(6) -0.005(4) -0.002(4) -0.013(4)
O17 0.058(7) 0.034(6) 0.086(9) -0.007(6) 0.004(6) -0.014(6)
O18 0.036(6) 0.059(7) 0.057(7) -0.039(6) 0.021(5) -0.014(5)
O19 0.043(3) 0.040(3) 0.055(4) -0.016(3) 0.019(3) -0.024(3)
O20 0.044(4) 0.075(6) 0.053(5) 0.008(4) 0.006(4) -0.017(4)
O21 0.044(7) 0.105(10) 0.052(8) -0.005(7) 0.022(6) -0.038(7)
O22 0.046(4) 0.049(4) 0.056(4) -0.009(3) 0.008(3) -0.019(3)
N1 0.026(6) 0.031(7) 0.034(7) -0.011(5) 0.001(5) -0.008(5)
N2 0.033(6) 0.021(6) 0.037(7) -0.008(5) -0.004(5) -0.009(5)
N3 0.035(6) 0.026(6) 0.018(6) 0.006(4) -0.012(4) -0.020(5)
N4 0.033(6) 0.008(5) 0.040(7) 0.003(5) -0.015(5) -0.006(4)
N5 0.023(5) 0.014(5) 0.043(7) -0.010(5) 0.000(5) -0.002(4)
N6 0.031(6) 0.021(6) 0.033(7) 0.009(5) -0.014(5) -0.009(5)
N7 0.032(6) 0.042(7) 0.027(6) -0.006(5) 0.002(5) -0.015(6)
N8 0.033(6) 0.022(5) 0.029(6) 0.001(4) -0.004(4) -0.012(4)
N9 0.043(7) 0.033(7) 0.052(9) -0.015(6) 0.004(6) -0.016(6)
N10 0.030(7) 0.036(8) 0.075(10) -0.005(7) -0.011(7) -0.011(6)
N11 0.022(6) 0.022(6) 0.044(7) -0.009(5) 0.002(5) -0.005(5)
N12 0.031(6) 0.015(5) 0.024(6) 0.003(4) -0.006(5) -0.014(5)
N13 0.025(6) 0.026(6) 0.026(6) 0.002(5) 0.002(5) -0.014(5)
N14 0.027(6) 0.024(6) 0.031(7) -0.012(5) 0.001(5) -0.010(5)
N15 0.035(6) 0.036(7) 0.028(6) -0.012(5) 0.008(5) -0.016(5)
N16 0.044(7) 0.035(6) 0.021(6) 0.008(5) -0.007(5) -0.027(5)
N17 0.024(6) 0.044(7) 0.044(7) -0.015(6) 0.004(5) -0.024(6)
N18 0.031(6) 0.028(6) 0.039(7) -0.006(5) 0.005(5) -0.018(5)
N19 0.055(8) 0.051(9) 0.061(9) -0.012(7) -0.001(7) -0.021(7)
N20 0.035(7) 0.036(7) 0.056(8) -0.032(6) 0.019(6) -0.015(6)
N21 0.106(13) 0.099(13) 0.071(10) 0.008(9) 0.000(9) -0.074(11)
N22 0.098(10) 0.072(10) 0.030(7) -0.010(7) 0.001(7) -0.025(8)
N23 0.113(13) 0.091(13) 0.083(12) 0.005(10) 0.003(10) -0.060(11)
N24 0.125(15) 0.061(9) 0.080(12) -0.001(8) 0.026(11) -0.040(10)
B1 0.037(9) 0.017(7) 0.051(10) -0.009(7) -0.010(7) -0.004(6)
B2 0.023(6) 0.017(7) 0.022(7) 0.008(5) -0.004(5) -0.011(5)
C1 0.033(6) 0.021(7) 0.043(8) -0.011(6) 0.002(6) -0.011(5)
C2 0.047(8) 0.038(8) 0.024(6) -0.011(6) -0.004(5) -0.023(6)
C3 0.026(7) 0.024(7) 0.034(8) -0.007(6) 0.005(6) -0.014(6)
C5 0.028(7) 0.024(7) 0.036(8) -0.012(6) 0.012(6) -0.018(6)
C6 0.023(7) 0.066(10) 0.028(8) -0.009(7) 0.000(6) -0.027(7)
C7 0.033(7) 0.030(7) 0.048(8) -0.011(6) 0.007(6) -0.021(6)
C8 0.046(7) 0.035(8) 0.043(8) -0.005(6) -0.011(6) -0.027(6)
C9 0.045(8) 0.030(7) 0.017(6) -0.005(5) -0.007(5) -0.020(6)
C10 0.038(7) 0.048(9) 0.049(9) 0.016(7) -0.010(6) -0.016(7)
C11 0.027(6) 0.033(7) 0.047(8) -0.003(6) -0.011(6) -0.013(6)
C12 0.035(7) 0.063(9) 0.021(6) -0.006(6) -0.003(5) -0.029(7)
C13 0.024(6) 0.040(8) 0.031(7) 0.002(6) -0.002(6) -0.023(6)
C15 0.036(7) 0.031(7) 0.022(7) 0.001(5) -0.009(5) -0.019(6)
C16 0.020(6) 0.062(10) 0.037(8) 0.001(7) -0.010(5) -0.023(6)
C17 0.022(6) 0.049(9) 0.030(7) -0.005(6) -0.014(5) -0.014(6)
C18 0.017(6) 0.053(9) 0.043(8) 0.011(7) -0.001(6) -0.017(6)
C19 0.025(7) 0.027(7) 0.048(9) 0.002(6) 0.005(6) -0.012(5)
C20 0.050(10) 0.063(11) 0.058(11) -0.020(9) 0.019(8) -0.018(9)
C21 0.042(8) 0.028(7) 0.025(7) 0.002(5) -0.003(6) -0.020(6)
C22 0.033(8) 0.041(9) 0.039(8) 0.008(7) -0.009(6) -0.015(7)
C23 0.028(7) 0.041(8) 0.010(6) -0.002(5) -0.004(5) -0.018(6)
C25 0.027(7) 0.038(8) 0.030(8) -0.001(7) 0.008(6) -0.019(7)
C26 0.017(6) 0.036(8) 0.045(9) -0.004(7) -0.009(6) -0.011(6)
C27 0.030(8) 0.034(8) 0.037(8) -0.008(7) -0.010(6) -0.002(6)
C28 0.014(6) 0.058(9) 0.039(8) -0.029(6) 0.002(5) -0.010(6)
C29 0.032(8) 0.062(10) 0.019(6) -0.007(6) 0.000(5) -0.029(7)
C30 0.021(5) 0.025(6) 0.073(9) -0.029(6) -0.009(5) 0.005(4)
C31 0.034(8) 0.028(8) 0.030(8) -0.001(6) 0.001(6) -0.011(6)
C32 0.052(8) 0.017(6) 0.043(8) -0.014(6) 0.026(7) -0.018(6)
C33 0.051(9) 0.049(9) 0.029(8) -0.002(6) 0.008(6) -0.025(7)
C34 0.033(8) 0.030(8) 0.041(9) -0.006(7) 0.007(6) -0.012(6)
C35 0.046(9) 0.036(8) 0.032(8) -0.008(6) 0.018(6) -0.016(7)
C36 0.065(11) 0.036(9) 0.042(10) -0.001(7) 0.013(8) -0.019(8)
C37 0.044(7) 0.053(8) 0.038(7) -0.004(5) 0.002(5) -0.029(6)
C38 0.040(5) 0.041(5) 0.049(5) -0.009(4) 0.010(4) -0.024(4)
C39 0.039(5) 0.047(7) 0.042(6) -0.002(5) 0.006(4) -0.013(5)
C40 0.064(6) 0.072(7) 0.048(6) -0.019(5) 0.019(5) -0.051(6)
C41 0.045(8) 0.108(14) 0.039(9) 0.014(8) 0.006(6) -0.027(8)
C42 0.054(9) 0.057(8) 0.039(8) -0.005(6) 0.000(6) -0.029(7)
C43 0.18(2) 0.128(16) 0.048(9) -0.020(9) -0.012(10) -0.112(16)
C44 0.105(14) 0.066(10) 0.086(12) -0.002(9) 0.022(10) -0.026(10)
C45 0.117(18) 0.56(6) 0.065(13) 0.08(2) -0.031(12) -0.17(3)
C46 0.021(7) 0.035(8) 0.046(9) -0.004(7) -0.009(6) 0.003(6)
C47 0.021(7) 0.030(7) 0.043(9) -0.012(6) -0.006(6) -0.008(6)
C48 0.024(7) 0.023(7) 0.045(8) -0.008(6) 0.004(6) -0.012(6)
C50 0.021(6) 0.026(7) 0.028(7) -0.005(6) -0.010(5) -0.006(6)
C51 0.029(7) 0.034(8) 0.048(9) -0.015(7) 0.013(6) -0.010(6)
C52 0.038(8) 0.027(7) 0.023(7) -0.002(5) -0.002(6) -0.021(6)
C53 0.040(8) 0.018(6) 0.036(8) -0.001(5) 0.001(6) -0.011(6)
C54 0.018(6) 0.020(6) 0.054(9) -0.013(6) 0.002(6) -0.006(5)
C55 0.089(11) 0.057(9) 0.033(6) 0.000(6) 0.007(6) -0.059(8)
C56 0.038(7) 0.033(7) 0.035(8) -0.011(6) -0.007(6) -0.016(6)
C57 0.038(7) 0.029(7) 0.046(9) -0.017(6) 0.005(6) -0.015(6)
C58 0.025(7) 0.043(8) 0.021(7) -0.008(6) 0.000(5) -0.018(6)
C60 0.020(6) 0.039(8) 0.019(7) -0.005(6) -0.001(5) -0.009(6)
C61 0.038(7) 0.010(5) 0.030(7) -0.002(5) 0.006(6) -0.011(5)
C62 0.038(7) 0.050(9) 0.022(7) 0.009(6) -0.006(5) -0.017(7)
C63 0.041(7) 0.031(7) 0.042(8) -0.004(6) 0.011(6) -0.017(6)
C64 0.028(7) 0.039(8) 0.059(10) -0.014(7) 0.006(6) -0.019(6)
C65 0.096(12) 0.035(8) 0.049(10) 0.003(7) -0.016(8) -0.039(8)
C66 0.059(9) 0.029(7) 0.019(6) 0.002(5) 0.000(6) -0.030(6)
C67 0.039(8) 0.019(6) 0.058(9) 0.003(6) 0.012(6) -0.021(6)
C68 0.041(8) 0.024(7) 0.027(8) 0.000(6) -0.011(6) -0.013(6)
C70 0.026(7) 0.029(7) 0.030(7) 0.001(6) 0.002(5) -0.013(6)
C71 0.028(7) 0.045(8) 0.033(8) -0.008(6) -0.005(6) -0.020(6)
C72 0.042(8) 0.021(6) 0.031(7) 0.005(5) 0.009(6) -0.011(6)
C73 0.019(6) 0.024(6) 0.021(6) 0.000(4) 0.003(4) -0.011(5)
C74 0.026(6) 0.021(6) 0.024(6) 0.001(5) 0.008(5) -0.010(5)
C75 0.025(7) 0.029(7) 0.042(8) 0.005(6) -0.009(6) -0.006(6)
C76 0.034(7) 0.023(7) 0.035(8) -0.010(6) -0.002(6) -0.012(6)
C77 0.051(9) 0.043(9) 0.023(7) 0.000(6) -0.002(6) -0.013(7)
C78 0.034(7) 0.011(6) 0.056(10) -0.011(6) 0.003(6) 0.000(5)
C79 0.021(7) 0.029(8) 0.047(9) -0.020(7) 0.009(6) -0.005(6)
C80 0.040(8) 0.053(10) 0.046(10) -0.016(8) 0.005(7) -0.019(8)
C81 0.033(7) 0.034(8) 0.037(8) -0.007(7) 0.007(6) -0.015(6)
C82 0.034(6) 0.038(6) 0.049(8) -0.005(5) 0.008(5) -0.022(5)
C83 0.027(4) 0.034(4) 0.050(5) -0.008(4) 0.003(4) -0.016(3)
C84 0.039(5) 0.055(8) 0.045(7) 0.004(6) 0.008(4) -0.027(6)
C85 0.045(5) 0.045(5) 0.047(5) -0.012(4) 0.016(4) -0.020(4)
C86 0.038(7) 0.071(8) 0.055(9) -0.015(7) 0.013(6) -0.039(7)
C87 0.052(9) 0.067(10) 0.050(9) -0.001(7) 0.019(7) -0.026(7)
C88 0.077(10) 0.080(12) 0.087(12) 0.013(9) 0.000(9) -0.034(9)
C89 0.112(13) 0.104(13) 0.066(11) -0.004(9) 0.005(9) -0.047(11)
C90 0.038(6) 0.065(7) 0.038(6) -0.002(5) 0.003(5) -0.021(5)
C91 0.074(12) 0.071(12) 0.053(11) 0.018(9) -0.009(9) -0.042(10)
C92 0.137(17) 0.19(2) 0.071(12) 0.059(13) -0.036(11) -0.123(17)
C93 0.042(7) 0.029(6) 0.042(8) -0.018(6) 0.002(6) -0.010(5)
C94 0.051(7) 0.044(6) 0.038(6) -0.009(5) 0.004(5) -0.006(5)
C95 0.120(19) 0.15(2) 0.070(15) 0.005(14) 0.035(14) -0.059(17)
C96 0.105(17) 0.25(3) 0.099(18) 0.036(19) -0.001(13) 0.052(19)
C97 0.045(8) 0.033(8) 0.078(13) 0.010(8) 0.010(8) -0.019(6)
C98 0.081(10) 0.073(9) 0.071(11) 0.022(8) -0.007(8) -0.046(8)

loop_
_atom_type_symbol
_atom_type_description
_atom_type_scat_dispersion_real
_atom_type_scat_dispersion_imag
_atom_type_scat_source
C C 0.0033 0.0016 'International Tables Vol C Tables 4.2.6.8 and 6.1.1.4'
H H 0.0000 0.0000 'International Tables Vol C Tables 4.2.6.8 and 6.1.1.4'
B B 0.0013 0.0007 'International Tables Vol C Tables 4.2.6.8 and 6.1.1.4'
N N 0.0061 0.0033 'International Tables Vol C Tables 4.2.6.8 and 6.1.1.4'
O O 0.0106 0.0060 'International Tables Vol C Tables 4.2.6.8 and 6.1.1.4'
P P 0.1023 0.0942 'International Tables Vol C Tables 4.2.6.8 and 6.1.1.4'
Zn Zn 0.2839 1.4301 'International Tables Vol C Tables 4.2.6.8 and 6.1.1.4'

loop_
_geom_angle_atom_site_label_1
_geom_angle_atom_site_label_2
_geom_angle_atom_site_label_3
_geom_angle
_geom_angle_site_symmetry_1
_geom_angle_site_symmetry_3
_geom_angle_publ_flag
O1 Zn1 N2 144.3(4) . . y
O1 Zn1 N1 121.3(4) . . y
N2 Zn1 N1 94.3(4) . . y
O1 Zn1 O2 86.6(3) . . y
N2 Zn1 O2 90.7(4) . . y
N1 Zn1 O2 99.6(4) . . y
O1 Zn1 N3 91.4(4) . . y
N2 Zn1 N3 83.7(4) . . y
N1 Zn1 N3 92.0(4) . . y
O2 Zn1 N3 167.4(3) . . y
O12 Zn2 N12 119.9(4) . . y
O12 Zn2 N13 142.6(4) . . y
N12 Zn2 N13 97.2(4) . . y
O12 Zn2 O13 88.8(3) . . y
N12 Zn2 O13 98.5(4) . . y
N13 Zn2 O13 89.6(4) . . y
O12 Zn2 N11 90.9(4) . . y
N12 Zn2 N11 91.5(4) . . y
N13 Zn2 N11 83.7(4) . . y
O13 Zn2 N11 168.6(4) . . y
O5 P1 O1 119.7(5) . . y
O5 P1 O4 107.9(6) . . y
O1 P1 O4 110.2(5) . . y
O5 P1 O3 108.9(5) . . y
O1 P1 O3 104.1(5) . . y
O4 P1 O3 105.2(6) . . y
O16 P2 O12 120.0(5) . . y
O16 P2 O15 107.6(5) . . y
O12 P2 O15 109.3(5) . . y
O16 P2 O14 110.8(5) . . y
O12 P2 O14 102.4(5) . . y
O15 P2 O14 105.9(5) . . y
P1 O1 Zn1 137.5(6) . . y
C31 O3 P1 126.5(8) . . y
C37 O4 P1 121.3(8) . . y
C38 O8 C41 108.8(10) . . y
C42 O9 C39 107.8(10) . . y
C40 O10 C42 107.2(10) . . y
C45 O11 C41 114(2) . . y
P2 O12 Zn2 135.2(6) . . y
C76 O14 P2 123.4(9) . . y
C82 O15 P2 125.1(8) . . y
C86 O19 C83 108.5(7) . . y
C87 O20 C84 108.5(10) . . y
C85 O21 C87 108.9(10) . . y
C86 O22 C90 113.7(9) . . y
C3 N1 N4 108.8(11) . . y
C3 N1 Zn1 136.3(9) . . y
N4 N1 Zn1 114.0(8) . . y
N5 N2 C13 105.3(10) . . y
N5 N2 Zn1 116.0(8) . . y
C13 N2 Zn1 138.0(9) . . y
C23 N3 N6 106.8(10) . . y
C23 N3 Zn1 142.4(9) . . y
N6 N3 Zn1 109.5(7) . . y
C1 N4 N1 107.5(11) . . y
C1 N4 B1 132.7(11) . . y
N1 N4 B1 119.7(11) . . y
C11 N5 N2 110.1(10) . . y
C11 N5 B1 133.2(11) . . y
N2 N5 B1 116.6(11) . . y
C21 N6 N3 109.1(10) . . y
C21 N6 B1 130.5(11) . . y
N3 N6 B1 120.4(10) . . y
C7 N7 C6 119.7(12) . . y
C16 N8 C17 115.9(11) . . y
C26 N9 C27 120.9(13) . . y
O6 N10 O7 123.7(14) . . y
O6 N10 C34 119.6(14) . . y
O7 N10 C34 116.7(13) . . y
C48 N11 N14 105.4(10) . . y
C48 N11 Zn2 142.1(9) . . y
N14 N11 Zn2 111.9(8) . . y
C58 N12 N15 103.8(10) . . y
C58 N12 Zn2 140.4(9) . . y
N15 N12 Zn2 114.6(8) . . y
C68 N13 N16 108.3(10) . . y
C68 N13 Zn2 138.5(9) . . y
N16 N13 Zn2 112.4(7) . . y
N11 N14 C46 110.2(10) . . y
N11 N14 B2 121.6(10) . . y
C46 N14 B2 128.1(10) . . y
C56 N15 N12 111.8(12) . . y
C56 N15 B2 127.1(12) . . y
N12 N15 B2 121.1(10) . . y
N13 N16 C66 109.5(11) . . y
N13 N16 B2 123.1(9) . . y
C66 N16 B2 127.3(11) . . y
C52 N17 C51 114.8(10) . . y
C61 N18 C62 118.8(11) . . y
C71 N19 C72 116.3(12) . . y
O18 N20 O17 123.1(12) . . y
O18 N20 C79 119.4(14) . . y
O17 N20 C79 117.5(12) . . y
N4 B1 N5 111.9(12) . . y
N4 B1 N6 111.1(12) . . y
N5 B1 N6 110.7(11) . . y
N15 B2 N16 109.2(10) . . y
N15 B2 N14 109.0(9) . . y
N16 B2 N14 105.8(10) . . y
C2 C1 N4 108.9(12) . . y
C2 C1 C4 130.5(13) . . y
N4 C1 C4 120.6(12) . . y
C1 C2 C3 107.1(12) . . y
N1 C3 C2 107.7(11) . . y
N1 C3 C5 126.6(12) . . y
C2 C3 C5 125.8(12) . . y
C6 C5 C9 115.7(12) . . y
C6 C5 C3 122.6(11) . . y
C9 C5 C3 121.6(11) . . y
N7 C6 C5 124.7(13) . . y
N7 C7 C8 120.0(13) . . y
N7 C7 C10 117.0(13) . . y
C8 C7 C10 123.0(12) . . y
C7 C8 C9 120.1(12) . . y
C5 C9 C8 119.7(11) . . y
N5 C11 C12 108.8(12) . . y
N5 C11 C14 122.7(12) . . y
C12 C11 C14 128.3(13) . . y
C11 C12 C13 106.0(12) . . y
C12 C13 N2 109.7(12) . . y
C12 C13 C15 128.5(12) . . y
N2 C13 C15 121.7(11) . . y
C16 C15 C19 115.7(13) . . y
C16 C15 C13 123.9(12) . . y
C19 C15 C13 120.1(12) . . y
N8 C16 C15 127.5(13) . . y
N8 C17 C18 120.1(12) . . y
N8 C17 C20 115.5(12) . . y
C18 C17 C20 124.4(13) . . y
C19 C18 C17 122.8(12) . . y
C18 C19 C15 117.8(13) . . y
N6 C21 C22 108.0(12) . . y
N6 C21 C24 123.2(11) . . y
C22 C21 C24 128.4(13) . . y
C21 C22 C23 107.1(13) . . y
N3 C23 C22 109.1(12) . . y
N3 C23 C25 123.5(12) . . y
C22 C23 C25 127.1(12) . . y
C29 C25 C26 116.4(13) . . y
C29 C25 C23 123.9(12) . . y
C26 C25 C23 119.7(12) . . y
N9 C26 C25 122.8(13) . . y
N9 C27 C28 117.8(13) . . y
N9 C27 C30 117.2(13) . . y
C28 C27 C30 124.9(12) . . y
C29 C28 C27 121.3(12) . . y
C28 C29 C25 120.8(12) . . y
C36 C31 O3 117.0(12) . . y
C36 C31 C32 121.1(13) . . y
O3 C31 C32 121.8(12) . . y
C33 C32 C31 119.8(13) . . y
C32 C33 C34 120.9(13) . . y
C35 C34 C33 118.7(13) . . y
C35 C34 N10 120.4(13) . . y
C33 C34 N10 120.6(13) . . y
C36 C35 C34 119.0(13) . . y
C31 C36 C35 120.4(14) . . y
O4 C37 C38 105.6(10) . . y
O8 C38 C39 105.5(7) . . y
O8 C38 C37 110.0(9) . . y
C39 C38 C37 115.6(9) . . y
O9 C39 C38 112.2(10) . . y
O9 C39 C40 105.4(9) . . y
C38 C39 C40 105.5(9) . . y
O10 C40 C41 111.4(11) . . y
O10 C40 C39 103.5(9) . . y
C41 C40 C39 105.1(10) . . y
O11 C41 O8 109.9(12) . . y
O11 C41 C40 110.6(15) . . y
O8 C41 C40 104.3(12) . . y
O9 C42 O10 105.7(11) . . y
O9 C42 C43 108.8(14) . . y
O10 C42 C43 108.0(14) . . y
O9 C42 C44 114.0(14) . . y
O10 C42 C44 109.4(14) . . y
C43 C42 C44 110.6(15) . . y
N14 C46 C47 107.5(12) . . y
N14 C46 C49 120.7(12) . . y
C47 C46 C49 131.3(12) . . y
C48 C47 C46 105.4(11) . . y
N11 C48 C47 111.3(11) . . y
N11 C48 C50 123.1(11) . . y
C47 C48 C50 125.6(11) . . y
C51 C50 C54 116.2(12) . . y
C51 C50 C48 121.4(12) . . y
C54 C50 C48 122.2(11) . . y
N17 C51 C50 127.1(12) . . y
N17 C52 C53 125.1(12) . . y
N17 C52 C55 117.1(11) . . y
C53 C52 C55 117.9(12) . . y
C52 C53 C54 118.6(12) . . y
C50 C54 C53 118.2(12) . . y
N15 C56 C57 107.7(12) . . y
N15 C56 C59 125.6(13) . . y
C57 C56 C59 126.6(12) . . y
C58 C57 C56 105.2(12) . . y
N12 C58 C57 111.4(12) . . y
N12 C58 C60 120.8(11) . . y
C57 C58 C60 127.8(12) . . y
C61 C60 C64 116.8(12) . . y
C61 C60 C58 116.9(11) . . y
C64 C60 C58 126.3(12) . . y
N18 C61 C60 123.6(11) . . y
N18 C62 C63 121.2(12) . . y
N18 C62 C65 116.3(11) . . y
C63 C62 C65 122.4(13) . . y
C64 C63 C62 119.9(14) . . y
C63 C64 C60 119.5(14) . . y
N16 C66 C67 106.7(11) . . y
N16 C66 C69 121.5(12) . . y
C67 C66 C69 131.4(11) . . y
C66 C67 C68 105.6(11) . . y
N13 C68 C67 109.8(12) . . y
N13 C68 C70 124.0(12) . . y
C67 C68 C70 126.1(13) . . y
C71 C70 C74 116.7(12) . . y
C71 C70 C68 122.5(13) . . y
C74 C70 C68 120.8(12) . . y
C70 C71 N19 121.0(13) . . y
C73 C72 N19 122.2(12) . . y
C73 C72 C75 119.0(12) . . y
N19 C72 C75 118.8(12) . . y
C74 C73 C72 120.1(12) . . y
C73 C74 C70 123.6(12) . . y
C77 C76 O14 122.9(13) . . y
C77 C76 C81 121.9(13) . . y
O14 C76 C81 115.2(12) . . y
C76 C77 C78 118.1(13) . . y
C79 C78 C77 117.2(13) . . y
C80 C79 C78 124.5(13) . . y
C80 C79 N20 118.1(13) . . y
C78 C79 N20 117.2(13) . . y
C79 C80 C81 119.0(14) . . y
C80 C81 C76 118.9(14) . . y
O15 C82 C83 106.8(10) . . y
O19 C83 C84 106.6(7) . . y
O19 C83 C82 110.3(8) . . y
C84 C83 C82 113.5(9) . . y
O20 C84 C83 108.9(10) . . y
O20 C84 C85 101.9(8) . . y
C83 C84 C85 106.0(9) . . y
O21 C85 C86 110.8(10) . . y
O21 C85 C84 106.7(9) . . y
C86 C85 C84 103.0(9) . . y
O19 C86 O22 112.5(11) . . y
O19 C86 C85 108.4(10) . . y
O22 C86 C85 106.5(10) . . y
O20 C87 O21 103.8(12) . . y
O20 C87 C89 114.5(15) . . y
O21 C87 C89 109.9(16) . . y
O20 C87 C88 108.0(15) . . y
O21 C87 C88 107.6(15) . . y
C89 C87 C88 112.4(17) . . y
N21 C91 C92 178(2) . . y
N22 C93 C94 178.0(13) . . y
N23 C95 C96 167(3) . . y
N24 C97 C98 176.9(19) . . y

loop_
_geom_bond_atom_site_label_1
_geom_bond_atom_site_label_2
_geom_bond_distance
_geom_bond_site_symmetry_2
_geom_bond_publ_flag
Zn1 O1 1.976(9) . y
Zn1 N2 2.069(11) . y
Zn1 N1 2.082(11) . y
Zn1 O2 2.095(7) . y
Zn1 N3 2.192(10) . y
Zn2 O12 1.994(8) . y
Zn2 N12 2.015(10) . y
Zn2 N13 2.081(10) . y
Zn2 O13 2.093(9) . y
Zn2 N11 2.182(11) . y
P1 O5 1.452(10) . y
P1 O1 1.483(9) . y
P1 O4 1.589(9) . y
P1 O3 1.595(9) . y
P2 O16 1.488(10) . y
P2 O12 1.496(9) . y
P2 O15 1.549(10) . y
P2 O14 1.622(10) . y
O3 C31 1.386(15) . y
O4 C37 1.446(16) . y
O6 N10 1.179(15) . y
O7 N10 1.258(16) . y
O8 C38 1.423(11) . y
O8 C41 1.44(2) . y
O9 C42 1.411(17) . y
O9 C39 1.413(14) . y
O10 C40 1.406(13) . y
O10 C42 1.407(17) . y
O11 C45 1.37(3) . y
O11 C41 1.38(2) . y
O14 C76 1.374(15) . y
O15 C82 1.443(15) . y
O17 N20 1.270(16) . y
O18 N20 1.202(14) . y
O19 C86 1.386(16) . y
O19 C83 1.447(9) . y
O20 C87 1.418(17) . y
O20 C84 1.447(14) . y
O21 C85 1.373(14) . y
O21 C87 1.43(2) . y
O22 C86 1.415(17) . y
O22 C90 1.458(14) . y
N1 C3 1.307(16) . y
N1 N4 1.363(14) . y
N2 N5 1.374(13) . y
N2 C13 1.380(16) . y
N3 C23 1.320(14) . y
N3 N6 1.399(13) . y
N4 C1 1.348(16) . y
N4 B1 1.502(19) . y
N5 C11 1.340(17) . y
N5 B1 1.54(2) . y
N6 C21 1.330(17) . y
N6 B1 1.536(19) . y
N7 C7 1.337(16) . y
N7 C6 1.339(17) . y
N8 C16 1.315(17) . y
N8 C17 1.359(16) . y
N9 C26 1.328(16) . y
N9 C27 1.354(17) . y
N10 C34 1.445(17) . y
N11 C48 1.364(16) . y
N11 N14 1.357(14) . y
N12 C58 1.384(15) . y
N12 N15 1.392(14) . y
N13 C68 1.305(17) . y
N13 N16 1.371(14) . y
N14 C46 1.388(16) . y
N14 B2 1.565(16) . y
N15 C56 1.344(16) . y
N15 B2 1.550(16) . y
N16 C66 1.376(15) . y
N16 B2 1.553(17) . y
N17 C52 1.318(16) . y
N17 C51 1.348(16) . y
N18 C61 1.328(15) . y
N18 C62 1.338(17) . y
N19 C71 1.422(18) . y
N19 C72 1.424(17) . y
N20 C79 1.474(16) . y
N21 C91 1.10(2) . y
N22 C93 1.111(17) . y
N23 C95 1.13(3) . y
N24 C97 1.16(2) . y
C1 C2 1.323(18) . y
C1 C4 1.531(17) . y
C2 C3 1.400(17) . y
C3 C5 1.466(17) . y
C5 C6 1.390(17) . y
C5 C9 1.397(15) . y
C7 C8 1.390(18) . y
C7 C10 1.495(19) . y
C8 C9 1.403(18) . y
C11 C12 1.375(18) . y
C11 C14 1.501(18) . y
C12 C13 1.380(18) . y
C13 C15 1.483(18) . y
C15 C16 1.368(17) . y
C15 C19 1.407(18) . y
C17 C18 1.379(18) . y
C17 C20 1.475(19) . y
C18 C19 1.342(18) . y
C21 C22 1.363(18) . y
C21 C24 1.518(17) . y
C22 C23 1.392(18) . y
C23 C25 1.464(18) . y
C25 C29 1.389(18) . y
C25 C26 1.409(17) . y
C27 C28 1.42(2) . y
C27 C30 1.457(18) . y
C28 C29 1.336(18) . y
C31 C36 1.363(19) . y
C31 C32 1.388(17) . y
C32 C33 1.326(18) . y
C33 C34 1.416(18) . y
C34 C35 1.404(18) . y
C35 C36 1.373(19) . y
C37 C38 1.526(16) . y
C38 C39 1.510(14) . y
C39 C40 1.527(14) . y
C40 C41 1.489(19) . y
C42 C43 1.50(2) . y
C42 C44 1.52(2) . y
C46 C47 1.377(18) . y
C46 C49 1.495(17) . y
C47 C48 1.388(17) . y
C48 C50 1.481(16) . y
C50 C51 1.361(18) . y
C50 C54 1.392(16) . y
C52 C53 1.350(18) . y
C52 C55 1.562(16) . y
C53 C54 1.420(16) . y
C56 C57 1.410(19) . y
C56 C59 1.471(18) . y
C57 C58 1.389(18) . y
C58 C60 1.472(18) . y
C60 C61 1.390(16) . y
C60 C64 1.402(18) . y
C62 C63 1.389(19) . y
C62 C65 1.514(19) . y
C63 C64 1.36(2) . y
C66 C67 1.388(18) . y
C66 C69 1.488(17) . y
C67 C68 1.427(16) . y
C68 C70 1.448(18) . y
C70 C71 1.368(17) . y
C70 C74 1.422(16) . y
C72 C73 1.321(17) . y
C72 C75 1.526(17) . y
C73 C74 1.312(15) . y
C76 C77 1.378(18) . y
C76 C81 1.401(18) . y
C77 C78 1.441(17) . y
C78 C79 1.361(19) . y
C79 C80 1.36(2) . y
C80 C81 1.380(19) . y
C82 C83 1.502(15) . y
C83 C84 1.488(14) . y
C84 C85 1.546(14) . y
C85 C86 1.520(17) . y
C87 C89 1.50(2) . y
C87 C88 1.53(2) . y
C91 C92 1.46(2) . y
C93 C94 1.435(17) . y
C95 C96 1.52(3) . y
C97 C98 1.43(2) . y

loop_
_cod_changelog_entry_id
_cod_changelog_entry_author
_cod_changelog_entry_date
_cod_changelog_entry_text
1 'Vaitkus, Antanas' 2024-11-15T14:40:08+02:00
;
 Removed multiple data items that had the 'Y' placeholder value.
;
